data_2310597
loop_
_publ_author_name
'Hepworth, M.A.'
'Jack, K.H.'
'Peacock, R.D.'
'Westland, G.J.'

_publ_section_title
;
 The crystal structures of the trifluorides of iron, cobalt, ruthenium,
 rhodium, palladium and iridium
;
_journal_name_full 'Acta Crystallographica (1,1948-23,1967)'
_journal_page_first 63
_journal_page_last 69
_journal_volume 10
_journal_year 1957
_chemical_formula_sum 'Co F3'
_space_group_IT_number 167
_symmetry_space_group_name_Hall '-P 3* 2n'
_symmetry_space_group_name_H-M 'R -3 c :R'
_cell_angle_alpha 56.97
_cell_angle_beta 56.97
_cell_angle_gamma 56.97
_cell_formula_units_Z 2
_cell_length_a 5.279
_cell_length_b 5.279
_cell_length_c 5.279
_cell_volume 96.757
_citation_journal_id_ASTM ACCRA9
_cod_data_source_file Hepworth_ACCRA9_1957_220.cif
_cod_data_source_block Co1F3
_cod_original_cell_volume 96.75673
_cod_original_sg_symbol_Hall '-R 3 2"c (-y+z,x+z,-x+y+z)'
_cod_original_formula_sum 'Co1 F3'
_cod_database_code 2310597

loop_
_symmetry_equiv_pos_as_xyz
x,y,z
z,x,y
y,z,x
-y+1/2,-x+1/2,-z+1/2
-z+1/2,-y+1/2,-x+1/2
-x+1/2,-z+1/2,-y+1/2
-x,-y,-z
-z,-x,-y
-y,-z,-x
y-1/2,x-1/2,z-1/2
z-1/2,y-1/2,x-1/2
x-1/2,z-1/2,y-1/2

loop_
_atom_site_label
_atom_site_type_symbol
_atom_site_fract_x
_atom_site_fract_y
_atom_site_fract_z
_atom_site_occupancy
_atom_site_U_iso_or_equiv
Co1 Co+3 0 0 0 1 0.0
F1 F-1 -0.15 0.65 0.25 1 0.0
